data_7716543
loop_
_publ_author_name
'Harland, Jill B.'
'LaLonde, Ashley B.'
'Thomas, Diamond J.'
'Castella, Daniel G.'
'Kampf, Jeff W.'
'Zeller, Matthias'
'Alp, E. Ercan'
'Hu, Michael Y.'
'Zhao, Jiyong'
'Lehnert, Nicolai'

_publ_section_title
;
 Vibrational properties of heme-nitrosoalkane complexes in comparison with
 those of their HNO analogs, and reactivity studies towards nitric oxide
 and Lewis acids.
;
_journal_issue 33
_journal_name_full 'Dalton transactions (Cambridge, England : 2003)'
_journal_page_first 13906
_journal_page_last 13924
_journal_paper_doi 10.1039/d4dt01632g
_journal_volume 53
_journal_year 2024
_chemical_formula_moiety 'C51 H43 Fe N5 O2'
_chemical_formula_sum 'C51 H43 Fe N6 O'
_chemical_formula_weight 811.76
_space_group_crystal_system monoclinic
_space_group_IT_number 14
_space_group_name_Hall '-P 2ybc'
_space_group_name_H-M_alt 'P 1 21/c 1'
_atom_sites_solution_hydrogens geom
_audit_creation_date 2024-03-18
_audit_creation_method
;
Olex2 1.5-alpha
(compiled 2024.02.16 svn.r378c4104 for OlexSys, GUI svn.r6928)
;
_audit_update_record
;
2024-03-18 deposited with the CCDC.	2024-07-04 downloaded from the CCDC.
;
_cell_angle_alpha 90
_cell_angle_beta 94.719(7)
_cell_angle_gamma 90
_cell_formula_units_Z 4
_cell_length_a 13.4128(9)
_cell_length_b 15.7751(10)
_cell_length_c 18.9793(13)
_cell_measurement_reflns_used 56915
_cell_measurement_temperature 85(2)
_cell_measurement_theta_max 68.30
_cell_measurement_theta_min 2.30
_cell_volume 4002.2(5)
_computing_cell_refinement 'CrystalClear-SM Expert 2.0 r12'
_computing_data_collection 'CrystalClear-SM Expert 2.0 r12 (Rigaku, 2011)'
_computing_data_reduction 'CrystalClear-SM Expert 2.0 r12'
_computing_molecular_graphics 'Olex2 1.5-alpha (Dolomanov et al., 2009)'
_computing_publication_material 'Olex2 1.5-alpha (Dolomanov et al., 2009)'
_computing_structure_refinement 'SHELXL 2019/3 (Sheldrick, 2015)'
_computing_structure_solution 'SHELXS-97 (Sheldrick, 1990)'
_diffrn_ambient_temperature 85.15
_diffrn_detector_area_resol_mean 29.257
_diffrn_measured_fraction_theta_full 0.999
_diffrn_measured_fraction_theta_max 0.999
_diffrn_measurement_device_type 'Bruker APEX-II CCD'
_diffrn_measurement_method '\w scans'
_diffrn_radiation_monochromator graphite
_diffrn_radiation_type CuK\a
_diffrn_radiation_wavelength 1.54178
_diffrn_reflns_av_R_equivalents 0.0540
_diffrn_reflns_av_unetI/netI 0.0221
_diffrn_reflns_Laue_measured_fraction_full 0.999
_diffrn_reflns_Laue_measured_fraction_max 0.999
_diffrn_reflns_limit_h_max 16
_diffrn_reflns_limit_h_min -16
_diffrn_reflns_limit_k_max 18
_diffrn_reflns_limit_k_min -18
_diffrn_reflns_limit_l_max 22
_diffrn_reflns_limit_l_min -22
_diffrn_reflns_number 103181
_diffrn_reflns_point_group_measured_fraction_full 0.999
_diffrn_reflns_point_group_measured_fraction_max 0.999
_diffrn_reflns_theta_full 67.679
_diffrn_reflns_theta_max 68.186
_diffrn_reflns_theta_min 4.335
_diffrn_source_current 30.0
_diffrn_source_power 1.2
_diffrn_source_voltage 40.0
_diffrn_standards_number 0
_exptl_absorpt_coefficient_mu 3.394
_exptl_absorpt_correction_T_max 0.6853
_exptl_absorpt_correction_T_min 0.4952
_exptl_absorpt_correction_type none
_exptl_absorpt_process_details
;
    Higashi, T. (1995). Program for Absorption Correction.
    Rigaku Corporation, Tokyo, Japan.
;
_exptl_crystal_colour brown
_exptl_crystal_colour_primary brown
_exptl_crystal_density_diffrn 1.347
_exptl_crystal_density_method 'not measured'
_exptl_crystal_description Prism
_exptl_crystal_F_000 1700
_exptl_crystal_size_max 0.24
_exptl_crystal_size_mid 0.14
_exptl_crystal_size_min 0.12
_refine_diff_density_max 1.775
_refine_diff_density_min -0.553
_refine_diff_density_rms 0.076
_refine_ls_extinction_method none
_refine_ls_goodness_of_fit_ref 1.048
_refine_ls_hydrogen_treatment constr
_refine_ls_matrix_type full
_refine_ls_number_parameters 571
_refine_ls_number_reflns 7302
_refine_ls_number_restraints 124
_refine_ls_restrained_S_all 1.060
_refine_ls_R_factor_all 0.0621
_refine_ls_R_factor_gt 0.0612
_refine_ls_shift/su_max 0.002
_refine_ls_shift/su_mean 0.000
_refine_ls_structure_factor_coef Fsqd
_refine_ls_weighting_details 'w=1/[\s^2^(Fo^2^)+(0.0821P)^2^+8.9125P] where P=(Fo^2^+2Fc^2^)/3'
_refine_ls_weighting_scheme calc
_refine_ls_wR_factor_gt 0.1614
_refine_ls_wR_factor_ref 0.1621
_reflns_Friedel_coverage 0.000
_reflns_number_gt 7093
_reflns_number_total 7302
_reflns_threshold_expression 'I > 2\s(I)'
_cod_data_source_file d4dt01632g2.cif
_cod_data_source_block abm3295
_cod_depositor_comments 'Adding full bibliography for 7716540--7716544.cif.'
_cod_database_code 7716543
_shelx_shelxl_version_number 2019/3
_shelx_space_group_comment
;
The symmetry employed for this shelxl refinement is uniquely defined
by the following loop, which should always be used as a source of
symmetry information in preference to the above space-group names.
They are only intended as comments.
;
_shelx_estimated_absorpt_t_max 0.686
_shelx_estimated_absorpt_t_min 0.496
_olex2_refinement_description
;
1. Fixed Uiso
 At 1.2 times of:
  All C(H) groups, All C(H,H) groups
 At 1.5 times of:
  All C(H,H,H) groups
2. Shared sites
{O2, O2A}
3. Rigid bond restraints
 O2, C48, C49, C50, C51
 with sigma for 1-2 distances of 0.004 and sigma for 1-3 distances of 0.004
 O2A, C48A, C49A, C50A, C51A
 with sigma for 1-2 distances of 0.001 and sigma for 1-3 distances of 0.001
4. Uiso/Uaniso restraints and constraints
O2 \\sim C48 \\sim C49 \\sim C50 \\sim C51: within 2A with sigma of 0.02 and
sigma for terminal atoms of 0.04 within 2A
Uanis(C48A) \\sim Ueq, Uanis(C49A) \\sim Ueq: with sigma of 0.01 and sigma for
terminal atoms of 0.02
Uanis(O2) = Uanis(O2A)
5. Same fragment restrains
{O2, C51, C50, C49, C48} sigma for 1-2: 0.02, 1-3: 0.04
{O2A, C48A, C49A, C50A, C51A} sigma for 1-2: 0.02, 1-3: 0.04
as in
{O2, C48, C49, C50, C51}
6. Others
 Sof(O2A)=Sof(C48A)=Sof(H48C)=Sof(H48D)=Sof(C49A)=Sof(H49C)=Sof(H49D)=
 Sof(C50A)=Sof(H50C)=Sof(H50D)=Sof(C51A)=Sof(H51C)=Sof(H51D)=1-FVAR(1)
 Sof(O2)=Sof(C48)=Sof(H48A)=Sof(H48B)=Sof(C49)=Sof(H49A)=Sof(H49B)=Sof(C50)=
 Sof(H50A)=Sof(H50B)=Sof(C51)=Sof(H51A)=Sof(H51B)=FVAR(1)
7.a Ternary CH refined with riding coordinates:
 C45(H45)
7.b Secondary CH2 refined with riding coordinates:
 C48(H48A,H48B), C49(H49A,H49B), C50(H50A,H50B), C51(H51A,H51B), C48A(H48C,
 H48D), C49A(H49C,H49D), C50A(H50C,H50D), C51A(H51C,H51D)
7.c Aromatic/amide H refined with riding coordinates:
 C4(H4), C5(H5), C9(H9), C10(H10), C14(H14), C15(H15), C19(H19), C20(H20),
 C22(H22), C23(H23), C24(H24), C25(H25), C26(H26), C28(H28), C29(H29), C30(H30),
  C31(H31), C32(H32), C34(H34), C35(H35), C36(H36), C37(H37), C38(H38),
 C40(H40), C41(H41), C42(H42), C43(H43), C44(H44)
7.d Idealised Me refined as rotating group:
 C46(H46A,H46B,H46C), C47(H47A,H47B,H47C)
;
_olex2_submission_special_instructions 'No special instructions were received'

loop_
_space_group_symop_operation_xyz
'x, y, z'
'-x, y+1/2, -z+1/2'
'-x, -y, -z'
'x, -y-1/2, z-1/2'

loop_
_atom_site_label
_atom_site_type_symbol
_atom_site_fract_x
_atom_site_fract_y
_atom_site_fract_z
_atom_site_U_iso_or_equiv
_atom_site_adp_type
_atom_site_occupancy
_atom_site_site_symmetry_order
_atom_site_calc_flag
_atom_site_refinement_flags_posn
_atom_site_refinement_flags_adp
_atom_site_refinement_flags_occupancy
_atom_site_disorder_assembly
_atom_site_disorder_group
Fe1 Fe 0.25988(3) 0.54208(3) 0.23844(2) 0.01649(15) Uani 1 1 d . . . . .
O1 O 0.2459(2) 0.46265(17) 0.11294(14) 0.0409(6) Uani 1 1 d . . . . .
N6 N 0.16790(17) 0.49070(15) 0.30534(12) 0.0181(5) Uani 1 1 d . . . . .
N2 N 0.34935(18) 0.44163(16) 0.25126(13) 0.0191(5) Uani 1 1 d . . . . .
N3 N 0.35569(17) 0.59700(15) 0.17815(13) 0.0182(5) Uani 1 1 d . . . . .
N4 N 0.17170(18) 0.64453(15) 0.22868(12) 0.0183(5) Uani 1 1 d . . . . .
N5 N 0.19735(19) 0.49261(16) 0.15795(13) 0.0239(6) Uani 1 1 d . . . . .
C52 C 0.1821(2) 0.41691(18) 0.34340(15) 0.0198(6) Uani 1 1 d . . . . .
C2 C 0.2615(2) 0.36086(19) 0.33888(16) 0.0213(6) Uani 1 1 d . . . . .
C3 C 0.3360(2) 0.37116(19) 0.29228(15) 0.0203(6) Uani 1 1 d . . . . .
C4 C 0.4098(2) 0.30822(19) 0.28067(16) 0.0235(6) Uani 1 1 d . . . . .
H4 H 0.415674 0.253891 0.302208 0.028 Uiso 1 1 calc R U . . .
C5 C 0.4693(2) 0.34049(19) 0.23343(16) 0.0229(6) Uani 1 1 d . . . . .
H5 H 0.524429 0.312957 0.214917 0.027 Uiso 1 1 calc R U . . .
C6 C 0.4333(2) 0.42470(19) 0.21635(15) 0.0192(6) Uani 1 1 d . . . . .
C7 C 0.4800(2) 0.48157(19) 0.17389(15) 0.0193(6) Uani 1 1 d . . . . .
C8 C 0.4434(2) 0.56245(19) 0.15736(15) 0.0194(6) Uani 1 1 d . . . . .
C9 C 0.4913(2) 0.62179(19) 0.11363(15) 0.0209(6) Uani 1 1 d . . . . .
H9 H 0.553747 0.614244 0.094176 0.025 Uiso 1 1 calc R U . . .
C10 C 0.4313(2) 0.68999(18) 0.10537(15) 0.0206(6) Uani 1 1 d . . . . .
H10 H 0.442772 0.738954 0.078027 0.025 Uiso 1 1 calc R U . . .
C11 C 0.3470(2) 0.67517(18) 0.14545(15) 0.0182(6) Uani 1 1 d . . . . .
C12 C 0.2666(2) 0.73104(18) 0.14900(15) 0.0195(6) Uani 1 1 d . . . . .
C13 C 0.1860(2) 0.71648(18) 0.18930(15) 0.0193(6) Uani 1 1 d . . . . .
C14 C 0.1051(2) 0.77531(19) 0.19599(16) 0.0232(6) Uani 1 1 d . . . . .
H14 H 0.097989 0.829625 0.174562 0.028 Uiso 1 1 calc R U . . .
C15 C 0.0417(2) 0.73892(19) 0.23827(16) 0.0235(6) Uani 1 1 d . . . . .
H15 H -0.018841 0.762664 0.252032 0.028 Uiso 1 1 calc R U . . .
C16 C 0.0825(2) 0.65733(18) 0.25879(15) 0.0197(6) Uani 1 1 d . . . . .
C17 C 0.0378(2) 0.60106(18) 0.30326(15) 0.0187(6) Uani 1 1 d . . . . .
C18 C 0.0795(2) 0.52448(19) 0.32584(15) 0.0188(6) Uani 1 1 d . . . . .
C19 C 0.0379(2) 0.46995(19) 0.37666(16) 0.0217(6) Uani 1 1 d . . . . .
H19 H -0.023218 0.478206 0.397654 0.026 Uiso 1 1 calc R U . . .
C20 C 0.1023(2) 0.40485(19) 0.38883(16) 0.0225(6) Uani 1 1 d . . . . .
H20 H 0.096173 0.359605 0.421229 0.027 Uiso 1 1 calc R U . . .
C21 C 0.2708(2) 0.28668(19) 0.38835(17) 0.0249(7) Uani 1 1 d . . . . .
C22 C 0.2075(3) 0.2173(2) 0.3814(2) 0.0382(9) Uani 1 1 d . . . . .
H22 H 0.155533 0.215793 0.344245 0.046 Uiso 1 1 calc R U . . .
C23 C 0.2198(3) 0.1493(2) 0.4286(3) 0.0480(11) Uani 1 1 d . . . . .
H23 H 0.177008 0.101345 0.422723 0.058 Uiso 1 1 calc R U . . .
C24 C 0.2931(3) 0.1513(2) 0.4835(2) 0.0428(10) Uani 1 1 d . . . . .
H24 H 0.300562 0.105239 0.515734 0.051 Uiso 1 1 calc R U . . .
C25 C 0.3554(3) 0.2200(2) 0.49167(18) 0.0357(8) Uani 1 1 d . . . . .
H25 H 0.406148 0.221507 0.529645 0.043 Uiso 1 1 calc R U . . .
C26 C 0.3447(3) 0.2876(2) 0.44451(16) 0.0277(7) Uani 1 1 d . . . . .
H26 H 0.388307 0.334984 0.450657 0.033 Uiso 1 1 calc R U . . .
C27 C 0.5760(2) 0.45513(18) 0.14480(16) 0.0202(6) Uani 1 1 d . . . . .
C28 C 0.6630(2) 0.4439(2) 0.18953(17) 0.0280(7) Uani 1 1 d . . . . .
H28 H 0.661507 0.453507 0.238853 0.034 Uiso 1 1 calc R U . . .
C29 C 0.7517(2) 0.4191(2) 0.16285(18) 0.0335(8) Uani 1 1 d . . . . .
H29 H 0.809860 0.410260 0.194001 0.040 Uiso 1 1 calc R U . . .
C30 C 0.7554(2) 0.4070(2) 0.09079(18) 0.0304(7) Uani 1 1 d . . . . .
H30 H 0.816469 0.391035 0.072435 0.036 Uiso 1 1 calc R U . . .
C31 C 0.6702(2) 0.4184(2) 0.04563(17) 0.0257(7) Uani 1 1 d . . . . .
H31 H 0.672664 0.410598 -0.003827 0.031 Uiso 1 1 calc R U . . .
C32 C 0.5810(2) 0.44106(19) 0.07274(16) 0.0210(6) Uani 1 1 d . . . . .
H32 H 0.522254 0.447126 0.041578 0.025 Uiso 1 1 calc R U . . .
C33 C 0.2640(2) 0.81112(18) 0.10585(16) 0.0213(6) Uani 1 1 d . . . . .
C34 C 0.3353(3) 0.8750(2) 0.11896(17) 0.0275(7) Uani 1 1 d . . . . .
H34 H 0.388606 0.866997 0.154469 0.033 Uiso 1 1 calc R U . . .
C35 C 0.3289(3) 0.9500(2) 0.0806(2) 0.0347(8) Uani 1 1 d . . . . .
H35 H 0.377795 0.992933 0.090145 0.042 Uiso 1 1 calc R U . . .
C36 C 0.2517(3) 0.9627(2) 0.0286(2) 0.0350(8) Uani 1 1 d . . . . .
H36 H 0.247509 1.014215 0.002543 0.042 Uiso 1 1 calc R U . . .
C37 C 0.1808(3) 0.9000(2) 0.01470(19) 0.0335(8) Uani 1 1 d . . . . .
H37 H 0.127534 0.908460 -0.020819 0.040 Uiso 1 1 calc R U . . .
C38 C 0.1872(2) 0.8248(2) 0.05261(17) 0.0286(7) Uani 1 1 d . . . . .
H38 H 0.138676 0.781785 0.042248 0.034 Uiso 1 1 calc R U . . .
C39 C -0.0622(2) 0.62517(18) 0.32679(16) 0.0212(6) Uani 1 1 d . . . . .
C40 C -0.0711(3) 0.6679(2) 0.38978(18) 0.0340(8) Uani 1 1 d . . . . .
H40 H -0.012753 0.680182 0.419859 0.041 Uiso 1 1 calc R U . . .
C41 C -0.1636(3) 0.6930(2) 0.40952(19) 0.0364(8) Uani 1 1 d . . . . .
H41 H -0.168606 0.721628 0.453121 0.044 Uiso 1 1 calc R U . . .
C42 C -0.2487(3) 0.6763(2) 0.3657(2) 0.0347(8) Uani 1 1 d . . . . .
H42 H -0.312154 0.695011 0.378328 0.042 Uiso 1 1 calc R U . . .
C43 C -0.2414(3) 0.6324(3) 0.3035(2) 0.0448(10) Uani 1 1 d . . . . .
H43 H -0.299841 0.620198 0.273559 0.054 Uiso 1 1 calc R U . . .
C44 C -0.1482(3) 0.6061(2) 0.2847(2) 0.0365(8) Uani 1 1 d . . . . .
H44 H -0.143697 0.574574 0.242419 0.044 Uiso 1 1 calc R U . . .
C45 C 0.0880(3) 0.4918(3) 0.1435(2) 0.0432(9) Uani 1 1 d . . . . .
H45 H 0.056755 0.512991 0.186146 0.052 Uiso 1 1 calc R U . . .
C46 C 0.0590(4) 0.5488(3) 0.0828(3) 0.0701(17) Uani 1 1 d . . . . .
H46A H 0.073147 0.607714 0.096602 0.105 Uiso 1 1 calc R U . . .
H46B H -0.012593 0.542397 0.068905 0.105 Uiso 1 1 calc R U . . .
H46C H 0.097408 0.533861 0.042788 0.105 Uiso 1 1 calc R U . . .
C47 C 0.0557(4) 0.4016(3) 0.1296(3) 0.0584(12) Uani 1 1 d . . . . .
H47A H -0.016584 0.396845 0.133228 0.088 Uiso 1 1 calc R U . . .
H47B H 0.091046 0.364283 0.164606 0.088 Uiso 1 1 calc R U . . .
H47C H 0.071464 0.384951 0.082076 0.088 Uiso 1 1 calc R U . . .
O2 O 0.33714(16) 0.59730(16) 0.32694(12) 0.0321(5) Uani 0.791(9) 1 d D U P A 1
C48 C 0.3049(5) 0.6732(4) 0.3638(4) 0.0436(18) Uani 0.791(9) 1 d D U P A 1
H48A H 0.240087 0.662509 0.383743 0.052 Uiso 0.791(9) 1 calc R U P A 1
H48B H 0.296407 0.721461 0.330527 0.052 Uiso 0.791(9) 1 calc R U P A 1
C49 C 0.3838(5) 0.6932(5) 0.4219(4) 0.0421(15) Uani 0.791(9) 1 d D U P A 1
H49A H 0.355996 0.691248 0.468598 0.050 Uiso 0.791(9) 1 calc R U P A 1
H49B H 0.412701 0.750109 0.415147 0.050 Uiso 0.791(9) 1 calc R U P A 1
C50 C 0.4642(4) 0.6224(3) 0.4157(3) 0.0394(13) Uani 0.791(9) 1 d D U P A 1
H50A H 0.532694 0.645061 0.425753 0.047 Uiso 0.791(9) 1 calc R U P A 1
H50B H 0.453828 0.574739 0.448177 0.047 Uiso 0.791(9) 1 calc R U P A 1
C51 C 0.4458(3) 0.5957(4) 0.3399(3) 0.0344(12) Uani 0.791(9) 1 d D U P A 1
H51A H 0.477333 0.635739 0.308290 0.041 Uiso 0.791(9) 1 calc R U P A 1
H51B H 0.472310 0.538097 0.332744 0.041 Uiso 0.791(9) 1 calc R U P A 1
O2A O 0.33714(16) 0.59730(16) 0.32694(12) 0.0321(5) Uani 0.209(9) 1 d D U P A 2
C48A C 0.3192(18) 0.6826(13) 0.3509(17) 0.041(3) Uani 0.209(9) 1 d D U P A 2
H48C H 0.251163 0.688281 0.366935 0.049 Uiso 0.209(9) 1 calc R U P A 2
H48D H 0.327809 0.724559 0.313075 0.049 Uiso 0.209(9) 1 calc R U P A 2
C49A C 0.3994(19) 0.694(2) 0.4126(17) 0.051(4) Uani 0.209(9) 1 d D U P A 2
H49C H 0.385443 0.660963 0.455159 0.061 Uiso 0.209(9) 1 calc R U P A 2
H49D H 0.413203 0.753853 0.424881 0.061 Uiso 0.209(9) 1 calc R U P A 2
C50A C 0.4842(10) 0.6510(12) 0.3681(14) 0.058(4) Uani 0.209(9) 1 d D U P A 2
H50C H 0.489552 0.677907 0.321417 0.070 Uiso 0.209(9) 1 calc R U P A 2
H50D H 0.550624 0.647932 0.394839 0.070 Uiso 0.209(9) 1 calc R U P A 2
C51A C 0.4294(12) 0.5657(10) 0.3633(14) 0.045(3) Uani 0.209(9) 1 d D U P A 2
H51C H 0.463350 0.523560 0.334903 0.055 Uiso 0.209(9) 1 calc R U P A 2
H51D H 0.419145 0.541869 0.410454 0.055 Uiso 0.209(9) 1 calc R U P A 2

loop_
_atom_site_aniso_label
_atom_site_aniso_U_11
_atom_site_aniso_U_22
_atom_site_aniso_U_33
_atom_site_aniso_U_23
_atom_site_aniso_U_13
_atom_site_aniso_U_12
Fe1 0.0142(2) 0.0150(2) 0.0207(3) -0.00152(16) 0.00400(17) 0.00118(16)
O1 0.0357(14) 0.0468(16) 0.0410(15) -0.0108(12) 0.0076(12) -0.0026(11)
N6 0.0152(11) 0.0188(12) 0.0207(12) -0.0014(9) 0.0030(9) 0.0032(9)
N2 0.0158(12) 0.0220(12) 0.0203(12) 0.0019(10) 0.0052(9) 0.0020(10)
N3 0.0144(11) 0.0185(12) 0.0219(12) -0.0004(9) 0.0027(9) 0.0032(9)
N4 0.0162(11) 0.0191(12) 0.0201(11) -0.0020(9) 0.0045(9) 0.0004(9)
N5 0.0215(13) 0.0245(13) 0.0275(13) 0.0073(11) 0.0133(11) 0.0086(10)
C52 0.0166(14) 0.0205(14) 0.0225(14) 0.0005(11) 0.0028(11) 0.0009(11)
C2 0.0192(14) 0.0219(14) 0.0232(14) 0.0029(12) 0.0033(11) 0.0032(11)
C3 0.0170(14) 0.0220(14) 0.0221(14) 0.0035(11) 0.0023(11) 0.0022(11)
C4 0.0220(15) 0.0217(15) 0.0271(15) 0.0046(12) 0.0038(12) 0.0056(12)
C5 0.0156(14) 0.0249(15) 0.0291(15) 0.0034(12) 0.0065(11) 0.0079(11)
C6 0.0155(13) 0.0222(15) 0.0202(14) 0.0007(11) 0.0027(11) 0.0036(11)
C7 0.0152(14) 0.0240(15) 0.0191(13) -0.0001(11) 0.0034(11) 0.0006(11)
C8 0.0138(13) 0.0229(14) 0.0216(14) -0.0003(12) 0.0027(11) 0.0005(11)
C9 0.0172(14) 0.0232(15) 0.0229(14) -0.0003(12) 0.0060(11) -0.0014(11)
C10 0.0206(14) 0.0194(14) 0.0221(14) 0.0013(11) 0.0044(11) -0.0037(11)
C11 0.0182(14) 0.0174(13) 0.0188(13) -0.0005(11) 0.0015(11) -0.0021(11)
C12 0.0202(14) 0.0177(14) 0.0205(14) 0.0011(11) 0.0014(11) 0.0003(11)
C13 0.0180(14) 0.0186(14) 0.0215(14) -0.0012(11) 0.0018(11) 0.0023(11)
C14 0.0222(15) 0.0191(14) 0.0286(15) 0.0001(12) 0.0035(12) 0.0053(12)
C15 0.0201(15) 0.0226(15) 0.0284(15) -0.0018(12) 0.0061(12) 0.0076(12)
C16 0.0164(14) 0.0210(14) 0.0221(14) -0.0029(11) 0.0041(11) 0.0033(11)
C17 0.0158(14) 0.0212(14) 0.0198(14) -0.0039(11) 0.0052(11) 0.0015(11)
C18 0.0150(14) 0.0209(14) 0.0209(14) -0.0039(11) 0.0043(11) 0.0000(11)
C19 0.0174(14) 0.0243(15) 0.0244(15) -0.0018(12) 0.0068(12) -0.0002(11)
C20 0.0204(15) 0.0220(15) 0.0258(15) 0.0037(12) 0.0070(12) 0.0005(12)
C21 0.0211(15) 0.0221(15) 0.0335(16) 0.0067(13) 0.0134(13) 0.0066(12)
C22 0.0230(17) 0.0291(18) 0.063(2) 0.0106(17) 0.0086(16) 0.0009(14)
C23 0.032(2) 0.0304(19) 0.085(3) 0.020(2) 0.029(2) 0.0040(16)
C24 0.042(2) 0.037(2) 0.054(2) 0.0211(18) 0.0323(19) 0.0220(17)
C25 0.047(2) 0.0351(19) 0.0280(17) 0.0084(14) 0.0177(15) 0.0228(16)
C26 0.0345(18) 0.0272(16) 0.0229(15) 0.0018(13) 0.0108(13) 0.0114(13)
C27 0.0163(14) 0.0205(15) 0.0244(15) 0.0021(11) 0.0045(12) 0.0016(11)
C28 0.0169(15) 0.0440(19) 0.0230(15) 0.0020(14) 0.0014(12) 0.0023(13)
C29 0.0167(15) 0.053(2) 0.0304(17) 0.0047(16) 0.0003(13) 0.0067(14)
C30 0.0180(15) 0.0379(18) 0.0363(18) 0.0005(14) 0.0092(13) 0.0044(13)
C31 0.0222(15) 0.0298(16) 0.0261(15) -0.0024(13) 0.0079(12) -0.0003(13)
C32 0.0171(14) 0.0232(14) 0.0227(14) 0.0002(12) 0.0013(11) 0.0005(11)
C33 0.0226(15) 0.0185(14) 0.0234(14) 0.0020(11) 0.0057(12) 0.0035(11)
C34 0.0308(17) 0.0216(15) 0.0295(16) 0.0008(13) -0.0003(13) -0.0019(13)
C35 0.044(2) 0.0223(16) 0.0382(19) 0.0036(14) 0.0019(16) -0.0066(14)
C36 0.046(2) 0.0219(16) 0.0376(19) 0.0102(14) 0.0048(16) 0.0029(14)
C37 0.0330(18) 0.0321(18) 0.0347(18) 0.0102(15) -0.0006(14) 0.0064(14)
C38 0.0268(16) 0.0257(16) 0.0333(17) 0.0057(13) 0.0027(13) 0.0003(13)
C39 0.0203(15) 0.0186(14) 0.0260(15) 0.0019(11) 0.0086(12) 0.0036(11)
C40 0.0292(18) 0.043(2) 0.0301(17) -0.0097(15) 0.0041(14) 0.0105(15)
C41 0.037(2) 0.041(2) 0.0330(18) -0.0068(15) 0.0134(15) 0.0104(16)
C42 0.0231(17) 0.0373(19) 0.046(2) -0.0004(16) 0.0153(15) 0.0069(14)
C43 0.0189(17) 0.061(3) 0.055(2) -0.022(2) 0.0093(16) -0.0015(16)
C44 0.0214(17) 0.047(2) 0.042(2) -0.0185(17) 0.0072(14) -0.0015(15)
C45 0.0277(19) 0.059(3) 0.043(2) -0.0174(19) 0.0022(16) -0.0010(17)
C46 0.069(3) 0.072(3) 0.063(3) -0.031(3) -0.031(3) 0.032(3)
C47 0.045(2) 0.066(3) 0.063(3) -0.004(2) 0.000(2) -0.028(2)
O2 0.0222(11) 0.0411(13) 0.0329(12) -0.0034(10) 0.0012(9) 0.0069(10)
C48 0.040(3) 0.049(3) 0.042(3) -0.006(3) 0.010(2) 0.017(3)
C49 0.040(3) 0.043(3) 0.045(3) -0.016(2) 0.015(2) 0.003(2)
C50 0.034(2) 0.047(3) 0.036(2) -0.014(2) -0.0066(19) 0.006(2)
C51 0.026(2) 0.040(3) 0.036(2) -0.011(2) -0.0027(18) 0.0026(19)
O2A 0.0222(11) 0.0411(13) 0.0329(12) -0.0034(10) 0.0012(9) 0.0069(10)
C48A 0.038(5) 0.034(4) 0.048(6) -0.004(4) -0.011(5) 0.000(4)
C49A 0.043(6) 0.043(6) 0.062(7) -0.006(4) -0.020(5) -0.005(5)
C50A 0.036(4) 0.046(7) 0.088(8) -0.007(7) -0.015(6) -0.003(4)
C51A 0.027(5) 0.045(5) 0.062(7) -0.003(5) -0.014(5) 0.002(4)

loop_
_atom_type_symbol
_atom_type_description
_atom_type_scat_dispersion_real
_atom_type_scat_dispersion_imag
_atom_type_scat_source
C C 0.0181 0.0091 'International Tables Vol C Tables 4.2.6.8 and 6.1.1.4'
H H 0.0000 0.0000 'International Tables Vol C Tables 4.2.6.8 and 6.1.1.4'
Fe Fe -1.1336 3.1974 'International Tables Vol C Tables 4.2.6.8 and 6.1.1.4'
N N 0.0311 0.0180 'International Tables Vol C Tables 4.2.6.8 and 6.1.1.4'
O O 0.0492 0.0322 'International Tables Vol C Tables 4.2.6.8 and 6.1.1.4'

loop_
_geom_angle_atom_site_label_1
_geom_angle_atom_site_label_2
_geom_angle_atom_site_label_3
_geom_angle
_geom_angle_site_symmetry_1
_geom_angle_site_symmetry_3
_geom_angle_publ_flag
N6 Fe1 O2 87.13(10) . . ?
N6 Fe1 O2A 87.13(10) . . ?
N2 Fe1 N6 89.83(10) . . ?
N2 Fe1 N4 178.11(10) . . ?
N2 Fe1 O2 88.83(10) . . ?
N2 Fe1 O2A 88.83(10) . . ?
N3 Fe1 N6 175.96(10) . . ?
N3 Fe1 N2 90.31(10) . . ?
N3 Fe1 N4 89.99(10) . . ?
N3 Fe1 O2 88.84(10) . . ?
N3 Fe1 O2A 88.84(10) . . ?
N4 Fe1 N6 89.73(10) . . ?
N4 Fe1 O2 89.31(9) . . ?
N4 Fe1 O2A 89.31(9) . . ?
N5 Fe1 N6 95.23(10) . . ?
N5 Fe1 N2 89.60(10) . . ?
N5 Fe1 N3 88.81(10) . . ?
N5 Fe1 N4 92.28(10) . . ?
N5 Fe1 O2 177.16(10) . . ?
N5 Fe1 O2A 177.16(10) . . ?
C52 N6 Fe1 127.35(19) . . ?
C52 N6 C18 105.3(2) . . ?
C18 N6 Fe1 127.3(2) . . ?
C3 N2 Fe1 127.33(19) . . ?
C3 N2 C6 105.4(2) . . ?
C6 N2 Fe1 127.1(2) . . ?
C8 N3 Fe1 126.71(19) . . ?
C11 N3 Fe1 127.79(19) . . ?
C11 N3 C8 105.4(2) . . ?
C13 N4 Fe1 127.33(19) . . ?
C13 N4 C16 105.5(2) . . ?
C16 N4 Fe1 127.2(2) . . ?
O1 N5 Fe1 120.8(2) . . ?
O1 N5 C45 116.8(3) . . ?
C45 N5 Fe1 122.3(2) . . ?
N6 C52 C2 125.4(3) . . ?
N6 C52 C20 110.4(2) . . ?
C2 C52 C20 124.2(3) . . ?
C52 C2 C3 123.7(3) . . ?
C52 C2 C21 118.8(3) . . ?
C3 C2 C21 117.4(3) . . ?
N2 C3 C2 125.8(3) . . ?
N2 C3 C4 110.4(3) . . ?
C2 C3 C4 123.8(3) . . ?
C3 C4 H4 126.4 . . ?
C5 C4 C3 107.2(3) . . ?
C5 C4 H4 126.4 . . ?
C4 C5 H5 126.5 . . ?
C4 C5 C6 107.0(3) . . ?
C6 C5 H5 126.5 . . ?
N2 C6 C5 110.0(2) . . ?
N2 C6 C7 125.4(3) . . ?
C7 C6 C5 124.6(3) . . ?
C6 C7 C8 123.7(3) . . ?
C6 C7 C27 118.4(3) . . ?
C8 C7 C27 117.9(3) . . ?
N3 C8 C7 126.0(3) . . ?
N3 C8 C9 109.8(3) . . ?
C7 C8 C9 124.1(3) . . ?
C8 C9 H9 126.4 . . ?
C10 C9 C8 107.3(3) . . ?
C10 C9 H9 126.4 . . ?
C9 C10 H10 126.3 . . ?
C9 C10 C11 107.4(3) . . ?
C11 C10 H10 126.3 . . ?
N3 C11 C10 110.0(2) . . ?
N3 C11 C12 125.3(3) . . ?
C12 C11 C10 124.6(3) . . ?
C11 C12 C33 119.1(3) . . ?
C13 C12 C11 124.0(3) . . ?
C13 C12 C33 117.0(3) . . ?
N4 C13 C12 125.5(3) . . ?
N4 C13 C14 110.1(2) . . ?
C12 C13 C14 124.4(3) . . ?
C13 C14 H14 126.4 . . ?
C15 C14 C13 107.2(3) . . ?
C15 C14 H14 126.4 . . ?
C14 C15 H15 126.3 . . ?
C14 C15 C16 107.3(3) . . ?
C16 C15 H15 126.3 . . ?
N4 C16 C15 110.0(3) . . ?
N4 C16 C17 126.0(3) . . ?
C17 C16 C15 124.1(3) . . ?
C16 C17 C39 117.3(3) . . ?
C18 C17 C16 124.1(3) . . ?
C18 C17 C39 118.6(3) . . ?
N6 C18 C19 110.3(3) . . ?
C17 C18 N6 125.6(3) . . ?
C17 C18 C19 124.1(3) . . ?
C18 C19 H19 126.5 . . ?
C20 C19 C18 107.0(3) . . ?
C20 C19 H19 126.5 . . ?
C52 C20 H20 126.5 . . ?
C19 C20 C52 107.1(3) . . ?
C19 C20 H20 126.5 . . ?
C22 C21 C2 122.6(3) . . ?
C22 C21 C26 118.2(3) . . ?
C26 C21 C2 119.2(3) . . ?
C21 C22 H22 119.8 . . ?
C21 C22 C23 120.4(4) . . ?
C23 C22 H22 119.8 . . ?
C22 C23 H23 119.8 . . ?
C24 C23 C22 120.5(4) . . ?
C24 C23 H23 119.8 . . ?
C23 C24 H24 120.1 . . ?
C25 C24 C23 119.8(3) . . ?
C25 C24 H24 120.1 . . ?
C24 C25 H25 119.9 . . ?
C24 C25 C26 120.3(4) . . ?
C26 C25 H25 119.9 . . ?
C21 C26 H26 119.6 . . ?
C25 C26 C21 120.8(3) . . ?
C25 C26 H26 119.6 . . ?
C28 C27 C7 120.7(3) . . ?
C32 C27 C7 121.2(3) . . ?
C32 C27 C28 118.1(3) . . ?
C27 C28 H28 119.6 . . ?
C29 C28 C27 120.8(3) . . ?
C29 C28 H28 119.6 . . ?
C28 C29 H29 120.0 . . ?
C30 C29 C28 120.1(3) . . ?
C30 C29 H29 120.0 . . ?
C29 C30 H30 120.1 . . ?
C31 C30 C29 119.9(3) . . ?
C31 C30 H30 120.1 . . ?
C30 C31 H31 120.1 . . ?
C30 C31 C32 119.8(3) . . ?
C32 C31 H31 120.1 . . ?
C27 C32 H32 119.4 . . ?
C31 C32 C27 121.2(3) . . ?
C31 C32 H32 119.4 . . ?
C34 C33 C12 121.6(3) . . ?
C34 C33 C38 118.0(3) . . ?
C38 C33 C12 120.3(3) . . ?
C33 C34 H34 119.7 . . ?
C35 C34 C33 120.6(3) . . ?
C35 C34 H34 119.7 . . ?
C34 C35 H35 119.8 . . ?
C36 C35 C34 120.5(3) . . ?
C36 C35 H35 119.8 . . ?
C35 C36 H36 120.2 . . ?
C37 C36 C35 119.6(3) . . ?
C37 C36 H36 120.2 . . ?
C36 C37 H37 120.0 . . ?
C36 C37 C38 120.0(3) . . ?
C38 C37 H37 120.0 . . ?
C33 C38 H38 119.4 . . ?
C37 C38 C33 121.2(3) . . ?
C37 C38 H38 119.4 . . ?
C40 C39 C17 121.6(3) . . ?
C44 C39 C17 119.9(3) . . ?
C44 C39 C40 118.5(3) . . ?
C39 C40 H40 119.5 . . ?
C41 C40 C39 121.1(3) . . ?
C41 C40 H40 119.5 . . ?
C40 C41 H41 120.1 . . ?
C42 C41 C40 119.8(3) . . ?
C42 C41 H41 120.1 . . ?
C41 C42 H42 120.1 . . ?
C43 C42 C41 119.8(3) . . ?
C43 C42 H42 120.1 . . ?
C42 C43 H43 120.0 . . ?
C42 C43 C44 119.9(3) . . ?
C44 C43 H43 120.0 . . ?
C39 C44 C43 120.8(3) . . ?
C39 C44 H44 119.6 . . ?
C43 C44 H44 119.6 . . ?
N5 C45 H45 108.9 . . ?
N5 C45 C46 109.4(4) . . ?
N5 C45 C47 108.1(3) . . ?
C46 C45 H45 108.9 . . ?
C46 C45 C47 112.5(4) . . ?
C47 C45 H45 108.9 . . ?
C45 C46 H46A 109.5 . . ?
C45 C46 H46B 109.5 . . ?
C45 C46 H46C 109.5 . . ?
H46A C46 H46B 109.5 . . ?
H46A C46 H46C 109.5 . . ?
H46B C46 H46C 109.5 . . ?
C45 C47 H47A 109.5 . . ?
C45 C47 H47B 109.5 . . ?
C45 C47 H47C 109.5 . . ?
H47A C47 H47B 109.5 . . ?
H47A C47 H47C 109.5 . . ?
H47B C47 H47C 109.5 . . ?
C48 O2 Fe1 125.2(3) . . ?
C51 O2 Fe1 123.5(2) . . ?
C51 O2 C48 105.2(4) . . ?
O2 C48 H48A 110.2 . . ?
O2 C48 H48B 110.2 . . ?
O2 C48 C49 107.7(4) . . ?
H48A C48 H48B 108.5 . . ?
C49 C48 H48A 110.2 . . ?
C49 C48 H48B 110.2 . . ?
C48 C49 H49A 110.9 . . ?
C48 C49 H49B 110.9 . . ?
C48 C49 C50 104.1(4) . . ?
H49A C49 H49B 108.9 . . ?
C50 C49 H49A 110.9 . . ?
C50 C49 H49B 110.9 . . ?
C49 C50 H50A 111.3 . . ?
C49 C50 H50B 111.3 . . ?
H50A C50 H50B 109.2 . . ?
C51 C50 C49 102.3(4) . . ?
C51 C50 H50A 111.3 . . ?
C51 C50 H50B 111.3 . . ?
O2 C51 C50 103.9(4) . . ?
O2 C51 H51A 111.0 . . ?
O2 C51 H51B 111.0 . . ?
C50 C51 H51A 111.0 . . ?
C50 C51 H51B 111.0 . . ?
H51A C51 H51B 109.0 . . ?
C48A O2A Fe1 123.8(10) . . ?
C48A O2A C51A 109.0(11) . . ?
C51A O2A Fe1 125.8(8) . . ?
O2A C48A H48C 111.2 . . ?
O2A C48A H48D 111.2 . . ?
O2A C48A C49A 102.9(13) . . ?
H48C C48A H48D 109.1 . . ?
C49A C48A H48C 111.2 . . ?
C49A C48A H48D 111.2 . . ?
C48A C49A H49C 113.3 . . ?
C48A C49A H49D 113.3 . . ?
C48A C49A C50A 91.8(14) . . ?
H49C C49A H49D 110.6 . . ?
C50A C49A H49C 113.3 . . ?
C50A C49A H49D 113.3 . . ?
C49A C50A H50C 113.2 . . ?
C49A C50A H50D 113.2 . . ?
H50C C50A H50D 110.6 . . ?
C51A C50A C49A 92.5(14) . . ?
C51A C50A H50C 113.2 . . ?
C51A C50A H50D 113.2 . . ?
O2A C51A C50A 96.4(11) . . ?
O2A C51A H51C 112.5 . . ?
O2A C51A H51D 112.5 . . ?
C50A C51A H51C 112.5 . . ?
C50A C51A H51D 112.5 . . ?
H51C C51A H51D 110.0 . . ?

loop_
_geom_bond_atom_site_label_1
_geom_bond_atom_site_label_2
_geom_bond_distance
_geom_bond_site_symmetry_2
_geom_bond_publ_flag
Fe1 N6 2.012(2) . ?
Fe1 N2 1.991(2) . ?
Fe1 N3 1.988(2) . ?
Fe1 N4 2.002(2) . ?
Fe1 N5 1.853(3) . ?
Fe1 O2 2.090(2) . ?
Fe1 O2A 2.090(2) . ?
O1 N5 1.212(4) . ?
N6 C52 1.375(4) . ?
N6 C18 1.384(4) . ?
N2 C3 1.377(4) . ?
N2 C6 1.378(4) . ?
N3 C8 1.384(4) . ?
N3 C11 1.381(4) . ?
N4 C13 1.381(4) . ?
N4 C16 1.382(4) . ?
N5 C45 1.469(4) . ?
C52 C2 1.392(4) . ?
C52 C20 1.442(4) . ?
C2 C3 1.397(4) . ?
C2 C21 1.499(4) . ?
C3 C4 1.432(4) . ?
C4 H4 0.9500 . ?
C4 C5 1.348(4) . ?
C5 H5 0.9500 . ?
C5 C6 1.441(4) . ?
C6 C7 1.389(4) . ?
C7 C8 1.393(4) . ?
C7 C27 1.501(4) . ?
C8 C9 1.437(4) . ?
C9 H9 0.9500 . ?
C9 C10 1.345(4) . ?
C10 H10 0.9500 . ?
C10 C11 1.434(4) . ?
C11 C12 1.399(4) . ?
C12 C13 1.394(4) . ?
C12 C33 1.504(4) . ?
C13 C14 1.440(4) . ?
C14 H14 0.9500 . ?
C14 C15 1.345(4) . ?
C15 H15 0.9500 . ?
C15 C16 1.440(4) . ?
C16 C17 1.394(4) . ?
C17 C18 1.384(4) . ?
C17 C39 1.497(4) . ?
C18 C19 1.439(4) . ?
C19 H19 0.9500 . ?
C19 C20 1.349(4) . ?
C20 H20 0.9500 . ?
C21 C22 1.385(5) . ?
C21 C26 1.395(5) . ?
C22 H22 0.9500 . ?
C22 C23 1.399(5) . ?
C23 H23 0.9500 . ?
C23 C24 1.373(6) . ?
C24 H24 0.9500 . ?
C24 C25 1.369(6) . ?
C25 H25 0.9500 . ?
C25 C26 1.392(5) . ?
C26 H26 0.9500 . ?
C27 C28 1.398(4) . ?
C27 C32 1.393(4) . ?
C28 H28 0.9500 . ?
C28 C29 1.386(5) . ?
C29 H29 0.9500 . ?
C29 C30 1.386(5) . ?
C30 H30 0.9500 . ?
C30 C31 1.383(5) . ?
C31 H31 0.9500 . ?
C31 C32 1.388(4) . ?
C32 H32 0.9500 . ?
C33 C34 1.397(4) . ?
C33 C38 1.399(4) . ?
C34 H34 0.9500 . ?
C34 C35 1.388(5) . ?
C35 H35 0.9500 . ?
C35 C36 1.386(5) . ?
C36 H36 0.9500 . ?
C36 C37 1.382(5) . ?
C37 H37 0.9500 . ?
C37 C38 1.387(5) . ?
C38 H38 0.9500 . ?
C39 C40 1.386(4) . ?
C39 C44 1.382(5) . ?
C40 H40 0.9500 . ?
C40 C41 1.383(5) . ?
C41 H41 0.9500 . ?
C41 C42 1.382(5) . ?
C42 H42 0.9500 . ?
C42 C43 1.378(5) . ?
C43 H43 0.9500 . ?
C43 C44 1.391(5) . ?
C44 H44 0.9500 . ?
C45 H45 1.0000 . ?
C45 C46 1.488(7) . ?
C45 C47 1.503(6) . ?
C46 H46A 0.9800 . ?
C46 H46B 0.9800 . ?
C46 H46C 0.9800 . ?
C47 H47A 0.9800 . ?
C47 H47B 0.9800 . ?
C47 H47C 0.9800 . ?
O2 C48 1.470(6) . ?
O2 C51 1.458(5) . ?
C48 H48A 0.9900 . ?
C48 H48B 0.9900 . ?
C48 C49 1.497(7) . ?
C49 H49A 0.9900 . ?
C49 H49B 0.9900 . ?
C49 C50 1.564(8) . ?
C50 H50A 0.9900 . ?
C50 H50B 0.9900 . ?
C50 C51 1.499(6) . ?
C51 H51A 0.9900 . ?
C51 H51B 0.9900 . ?
O2A C48A 1.447(14) . ?
O2A C51A 1.455(13) . ?
C48A H48C 0.9900 . ?
C48A H48D 0.9900 . ?
C48A C49A 1.533(15) . ?
C49A H49C 0.9900 . ?
C49A H49D 0.9900 . ?
C49A C50A 1.619(19) . ?
C50A H50C 0.9900 . ?
C50A H50D 0.9900 . ?
C50A C51A 1.532(15) . ?
C51A H51C 0.9900 . ?
C51A H51D 0.9900 . ?

loop_
_geom_torsion_atom_site_label_1
_geom_torsion_atom_site_label_2
_geom_torsion_atom_site_label_3
_geom_torsion_atom_site_label_4
_geom_torsion
_geom_torsion_site_symmetry_1
_geom_torsion_site_symmetry_2
_geom_torsion_site_symmetry_3
_geom_torsion_site_symmetry_4
_geom_torsion_publ_flag
Fe1 N6 C52 C2 -4.3(4) . . . . ?
Fe1 N6 C52 C20 176.15(19) . . . . ?
Fe1 N6 C18 C17 0.2(4) . . . . ?
Fe1 N6 C18 C19 -177.60(19) . . . . ?
Fe1 N2 C3 C2 -7.2(4) . . . . ?
Fe1 N2 C3 C4 172.7(2) . . . . ?
Fe1 N2 C6 C5 -172.1(2) . . . . ?
Fe1 N2 C6 C7 11.1(4) . . . . ?
Fe1 N3 C8 C7 1.3(4) . . . . ?
Fe1 N3 C8 C9 179.59(19) . . . . ?
Fe1 N3 C11 C10 -178.50(19) . . . . ?
Fe1 N3 C11 C12 -0.2(4) . . . . ?
Fe1 N4 C13 C12 -0.6(4) . . . . ?
Fe1 N4 C13 C14 179.65(19) . . . . ?
Fe1 N4 C16 C15 -179.41(19) . . . . ?
Fe1 N4 C16 C17 1.3(4) . . . . ?
Fe1 N5 C45 C46 110.4(3) . . . . ?
Fe1 N5 C45 C47 -126.8(3) . . . . ?
Fe1 O2 C48 C49 -177.5(4) . . . . ?
Fe1 O2 C51 C50 -166.4(3) . . . . ?
Fe1 O2A C48A C49A -175.7(16) . . . . ?
Fe1 O2A C51A C50A 133.2(11) . . . . ?
O1 N5 C45 C46 -66.3(4) . . . . ?
O1 N5 C45 C47 56.6(4) . . . . ?
N6 Fe1 N5 O1 -137.8(2) . . . . ?
N6 Fe1 N5 C45 45.6(3) . . . . ?
N6 C52 C2 C3 -2.6(5) . . . . ?
N6 C52 C2 C21 175.1(3) . . . . ?
N6 C52 C20 C19 1.9(3) . . . . ?
N6 C18 C19 C20 2.0(3) . . . . ?
N2 Fe1 N5 O1 -48.0(3) . . . . ?
N2 Fe1 N5 C45 135.4(3) . . . . ?
N2 C3 C4 C5 0.9(4) . . . . ?
N2 C6 C7 C8 -4.4(5) . . . . ?
N2 C6 C7 C27 174.8(3) . . . . ?
N3 Fe1 N5 O1 42.3(2) . . . . ?
N3 Fe1 N5 C45 -134.3(3) . . . . ?
N3 C8 C9 C10 -2.6(3) . . . . ?
N3 C11 C12 C13 3.2(5) . . . . ?
N3 C11 C12 C33 -175.3(3) . . . . ?
N4 Fe1 N5 O1 132.2(2) . . . . ?
N4 Fe1 N5 C45 -44.3(3) . . . . ?
N4 C13 C14 C15 -0.8(3) . . . . ?
N4 C16 C17 C18 2.6(5) . . . . ?
N4 C16 C17 C39 -176.5(3) . . . . ?
C52 N6 C18 C17 177.0(3) . . . . ?
C52 N6 C18 C19 -0.8(3) . . . . ?
C52 C2 C3 N2 8.6(5) . . . . ?
C52 C2 C3 C4 -171.2(3) . . . . ?
C52 C2 C21 C22 72.9(4) . . . . ?
C52 C2 C21 C26 -106.0(3) . . . . ?
C2 C52 C20 C19 -177.6(3) . . . . ?
C2 C3 C4 C5 -179.2(3) . . . . ?
C2 C21 C22 C23 179.5(3) . . . . ?
C2 C21 C26 C25 179.8(3) . . . . ?
C3 N2 C6 C5 3.0(3) . . . . ?
C3 N2 C6 C7 -173.8(3) . . . . ?
C3 C2 C21 C22 -109.3(4) . . . . ?
C3 C2 C21 C26 71.8(4) . . . . ?
C3 C4 C5 C6 0.9(3) . . . . ?
C4 C5 C6 N2 -2.5(3) . . . . ?
C4 C5 C6 C7 174.3(3) . . . . ?
C5 C6 C7 C8 179.3(3) . . . . ?
C5 C6 C7 C27 -1.5(4) . . . . ?
C6 N2 C3 C2 177.7(3) . . . . ?
C6 N2 C3 C4 -2.4(3) . . . . ?
C6 C7 C8 N3 -2.1(5) . . . . ?
C6 C7 C8 C9 179.9(3) . . . . ?
C6 C7 C27 C28 -68.1(4) . . . . ?
C6 C7 C27 C32 111.9(3) . . . . ?
C7 C8 C9 C10 175.7(3) . . . . ?
C7 C27 C28 C29 179.6(3) . . . . ?
C7 C27 C32 C31 178.6(3) . . . . ?
C8 N3 C11 C10 -1.4(3) . . . . ?
C8 N3 C11 C12 177.0(3) . . . . ?
C8 C7 C27 C28 111.2(3) . . . . ?
C8 C7 C27 C32 -68.8(4) . . . . ?
C8 C9 C10 C11 1.7(3) . . . . ?
C9 C10 C11 N3 -0.2(3) . . . . ?
C9 C10 C11 C12 -178.6(3) . . . . ?
C10 C11 C12 C13 -178.7(3) . . . . ?
C10 C11 C12 C33 2.8(4) . . . . ?
C11 N3 C8 C7 -175.8(3) . . . . ?
C11 N3 C8 C9 2.4(3) . . . . ?
C11 C12 C13 N4 -2.8(5) . . . . ?
C11 C12 C13 C14 176.9(3) . . . . ?
C11 C12 C33 C34 -65.3(4) . . . . ?
C11 C12 C33 C38 116.9(3) . . . . ?
C12 C13 C14 C15 179.4(3) . . . . ?
C12 C33 C34 C35 -177.0(3) . . . . ?
C12 C33 C38 C37 176.7(3) . . . . ?
C13 N4 C16 C15 -0.6(3) . . . . ?
C13 N4 C16 C17 -179.9(3) . . . . ?
C13 C12 C33 C34 116.1(3) . . . . ?
C13 C12 C33 C38 -61.6(4) . . . . ?
C13 C14 C15 C16 0.4(3) . . . . ?
C14 C15 C16 N4 0.2(3) . . . . ?
C14 C15 C16 C17 179.5(3) . . . . ?
C15 C16 C17 C18 -176.6(3) . . . . ?
C15 C16 C17 C39 4.3(4) . . . . ?
C16 N4 C13 C12 -179.4(3) . . . . ?
C16 N4 C13 C14 0.9(3) . . . . ?
C16 C17 C18 N6 -3.4(5) . . . . ?
C16 C17 C18 C19 174.2(3) . . . . ?
C16 C17 C39 C40 -93.3(4) . . . . ?
C16 C17 C39 C44 85.6(4) . . . . ?
C17 C18 C19 C20 -175.8(3) . . . . ?
C17 C39 C40 C41 177.3(3) . . . . ?
C17 C39 C44 C43 -176.1(4) . . . . ?
C18 N6 C52 C2 178.9(3) . . . . ?
C18 N6 C52 C20 -0.6(3) . . . . ?
C18 C17 C39 C40 87.6(4) . . . . ?
C18 C17 C39 C44 -93.6(4) . . . . ?
C18 C19 C20 C52 -2.3(3) . . . . ?
C20 C52 C2 C3 176.9(3) . . . . ?
C20 C52 C2 C21 -5.5(5) . . . . ?
C21 C2 C3 N2 -169.0(3) . . . . ?
C21 C2 C3 C4 11.1(4) . . . . ?
C21 C22 C23 C24 1.5(6) . . . . ?
C22 C21 C26 C25 0.9(5) . . . . ?
C22 C23 C24 C25 -0.7(6) . . . . ?
C23 C24 C25 C26 -0.1(5) . . . . ?
C24 C25 C26 C21 -0.1(5) . . . . ?
C26 C21 C22 C23 -1.6(5) . . . . ?
C27 C7 C8 N3 178.7(3) . . . . ?
C27 C7 C8 C9 0.7(4) . . . . ?
C27 C28 C29 C30 1.6(6) . . . . ?
C28 C27 C32 C31 -1.4(5) . . . . ?
C28 C29 C30 C31 -1.2(6) . . . . ?
C29 C30 C31 C32 -0.5(5) . . . . ?
C30 C31 C32 C27 1.8(5) . . . . ?
C32 C27 C28 C29 -0.4(5) . . . . ?
C33 C12 C13 N4 175.7(3) . . . . ?
C33 C12 C13 C14 -4.5(4) . . . . ?
C33 C34 C35 C36 -0.1(5) . . . . ?
C34 C33 C38 C37 -1.1(5) . . . . ?
C34 C35 C36 C37 -0.2(6) . . . . ?
C35 C36 C37 C38 -0.2(6) . . . . ?
C36 C37 C38 C33 0.9(5) . . . . ?
C38 C33 C34 C35 0.7(5) . . . . ?
C39 C17 C18 N6 175.7(3) . . . . ?
C39 C17 C18 C19 -6.8(4) . . . . ?
C39 C40 C41 C42 -0.8(6) . . . . ?
C40 C39 C44 C43 2.8(6) . . . . ?
C40 C41 C42 C43 2.0(6) . . . . ?
C41 C42 C43 C44 -0.8(6) . . . . ?
C42 C43 C44 C39 -1.6(7) . . . . ?
C44 C39 C40 C41 -1.6(5) . . . . ?
O2 C48 C49 C50 -0.2(7) . . . . ?
C48 O2 C51 C50 40.0(5) . . . . ?
C48 C49 C50 C51 23.7(7) . . . . ?
C49 C50 C51 O2 -39.0(6) . . . . ?
C51 O2 C48 C49 -24.4(6) . . . . ?
O2A C48A C49A C50A 44(2) . . . . ?
C48A O2A C51A C50A -34(2) . . . . ?
C48A C49A C50A C51A -63(2) . . . . ?
C49A C50A C51A O2A 59.3(19) . . . . ?
C51A O2A C48A C49A -8(3) . . . . ?
